data_1100272
loop_
_publ_author_name
'Bosold, F.'
'Marsch, M.'
'Harms, K.'
'Boche, G.'

_publ_section_title
;
 Crystal structure of
 (3THF)-N-lithiium-N-(2',4',6'-tris-t-butyl-phenyl)-E'pentene(1)-amide,
 C~35~H~62~LiNO~3~
;
_journal_issue 1-4
_journal_name_full
;
 Zeitschrift f\"ur Kristallographie - New Crystal Structures
;
_journal_page_first 427
_journal_page_last 428
_journal_paper_doi 10.1524/ncrs.2001.216.14.449
_journal_volume 216
_journal_year 2001
_chemical_formula_moiety 'C35 H62 Li1 N1 O3'
_chemical_formula_sum 'C35 H62 Li N O3'
_chemical_name_systematic
;
(N-(2',4',6'-tris-t-butylphenyl)-E-pent-1-enamide)-tris(tetrahydrofuran)-lithium
;
_space_group_IT_number 14
_symmetry_cell_setting monoclinic
_symmetry_space_group_name_Hall '-P 2ybc'
_symmetry_space_group_name_H-M 'P 1 21/c 1'
_cell_angle_alpha 90
_cell_angle_beta 95.112(8)
_cell_angle_gamma 90
_cell_formula_units_Z 4
_cell_length_a 9.1764(6)
_cell_length_b 13.1644(10)
_cell_length_c 30.036(3)
_cell_volume 3613.971
_diffrn_ambient_temperature 213
_exptl_crystal_colour colorless.
_exptl_crystal_density_diffrn 1.014
_exptl_crystal_description prism
_refine_ls_R_factor_gt 7.85
_refine_ls_wR_factor_gt 7.85
_cod_original_sg_symbol_H-M 'P 21/c'
_cod_original_formula_sum 'C35 H62 Li1 N1 O3'
_cod_database_code 1100272

loop_
_symmetry_equiv_pos_site_id
_symmetry_equiv_pos_as_xyz
1 x,y,z
2 x,1/2-y,1/2+z
3 -x,-y,-z
4 -x,-1/2+y,-1/2-z

loop_
_atom_site_label
_atom_site_type_symbol
_atom_site_fract_x
_atom_site_fract_y
_atom_site_fract_z
N1 N 0.6192(2) 0.69634(17) 0.35521(7)
C1 C 0.6744(3) 0.7228(2) 0.39921(9)
C2 C 0.6854(3) 0.8270(2) 0.41197(9)
C3 C 0.7217(3) 0.8509(2) 0.45694(9)
H1 H 0.72490 0.91980 0.46520
C4 C 0.7528(3) 0.7798(2) 0.48975(10)
C5 C 0.7471(3) 0.6786(2) 0.47605(9)
H2 H 0.77080 0.62850 0.49780
C6 C 0.7091(3) 0.6471(2) 0.43268(9)
C7 C 0.6593(3) 0.9163(2) 0.37906(10)
C8 C 0.7026(5) 1.0195(3) 0.40026(14)
H3 H 0.68700 1.07260 0.37790
H4 H 0.80500 1.01810 0.41150
H5 H 0.64310 1.03300 0.42470
C9 C 0.7498(4) 0.9047(3) 0.33888(12)
H6 H 0.71780 0.84480 0.32190
H7 H 0.85250 0.89780 0.34930
H8 H 0.73660 0.96430 0.31990
C10 C 0.4972(4) 0.9236(3) 0.36254(13)
H9 H 0.48260 0.97920 0.34140
H10 H 0.44030 0.93590 0.38770
H11 H 0.46570 0.86050 0.34800
C11 C 0.7881(4) 0.8089(3) 0.53871(11)
C12? C 0.6516(15) 0.8567(19) 0.5543(5)
H12? H 0.62480 0.91570 0.53600
H13? H 0.67020 0.87720 0.58530
H14? H 0.57230 0.80770 0.55150
C13? C 0.9130(17) 0.8859(15) 0.5398(4)
H15? H 0.99330 0.85750 0.52500
H16? H 0.94630 0.90150 0.57060
H17? H 0.87870 0.94760 0.52460
C14? C 0.830(4) 0.7160(13) 0.5664(5)
H18? H 0.74480 0.67270 0.56770
H19? H 0.86570 0.73660 0.59640
H20? H 0.90590 0.67890 0.55290
C15 C 0.6644(9) 0.7711(9) 0.5659(2)
H21 H 0.68410 0.79200 0.59680
H22 H 0.65920 0.69760 0.56440
H23 H 0.57210 0.79990 0.55370
C16 C 0.7971(18) 0.9243(5) 0.5464(2)
H24 H 0.88400 0.95080 0.53430
H25 H 0.80180 0.93840 0.57820
H26 H 0.71100 0.95660 0.53150
C17 C 0.9304(10) 0.7610(11) 0.5585(3)
H27 H 0.92120 0.68760 0.55770
H28 H 0.95100 0.78330 0.58920
H29 H 1.00970 0.78160 0.54120
C18 C 0.7056(3) 0.5303(2) 0.42406(10)
C19 C 0.7081(5) 0.4695(3) 0.46794(13)
H30 H 0.62980 0.49280 0.48510
H31 H 0.80140 0.47940 0.48520
H32 H 0.69460 0.39790 0.46120
C20 C 0.8420(4) 0.4967(3) 0.40164(14)
H33 H 0.83990 0.52650 0.37210
H34 H 0.84300 0.42320 0.39920
H35 H 0.92930 0.51910 0.41950
C21 C 0.5696(4) 0.4953(3) 0.39545(14)
H36 H 0.48320 0.52350 0.40730
H37 H 0.56420 0.42180 0.39590
H38 H 0.57450 0.51840 0.36500
C22 C 0.7143(3) 0.6607(2) 0.32742(10)
H39 H 0.829(4) 0.675(3) 0.3383(12)
C23 C 0.6887(4) 0.6160(3) 0.28723(11)
H40 H 0.588(4) 0.606(3) 0.2730(13)
C24 C 0.8023(4) 0.5759(3) 0.25933(11)
H41 H 0.89870 0.59300 0.27410
H42 H 0.79470 0.50160 0.25880
C25 C 0.7962(5) 0.6126(3) 0.21246(12)
H43 H 0.69540 0.60590 0.19900
H44 H 0.82080 0.68500 0.21290
C26 C 0.8944(5) 0.5592(4) 0.18351(13)
H45 H 0.86640 0.48820 0.18090
H46 H 0.99460 0.56420 0.19660
H47 H 0.88630 0.59020 0.15410
O1 O 0.2828(2) 0.72184(16) 0.38894(7)
C27 C 0.3202(4) 0.7149(3) 0.43558(11)
H48 H 0.42090 0.73820 0.44290
H49 H 0.31320 0.64420 0.44540
C28 C 0.2203(6) 0.7775(5) 0.45792(15)
H50 H 0.26830 0.84050 0.46860
H51 H 0.18590 0.74140 0.48350
C29 C 0.0972(5) 0.7997(5) 0.42452(16)
H52 H 0.01160 0.75890 0.43030
H53 H 0.07060 0.87170 0.42560
C30 C 0.1463(4) 0.7744(3) 0.38136(13)
H54 H 0.07390 0.73110 0.36460
H55 H 0.15890 0.83640 0.36400
O2 O 0.3308(2) 0.75264(16) 0.28161(7)
C31 C 0.1899(4) 0.7472(3) 0.25676(13)
H56 H 0.12960 0.80560 0.26360
H57 H 0.13890 0.68480 0.26410
C32 C 0.2184(5) 0.7479(4) 0.20899(14)
H58 H 0.20090 0.68050 0.19580
H59 H 0.15410 0.79680 0.19230
C33 C 0.3715(5) 0.7770(4) 0.20750(14)
H60 H 0.37980 0.83490 0.18730
H61 H 0.42830 0.72020 0.19700
C34 C 0.4252(4) 0.8049(3) 0.25378(12)
H62 H 0.52690 0.78320 0.26050
H63 H 0.41940 0.87850 0.25820
O3 O 0.2870(2) 0.55265(15) 0.32231(7)
C35 C 0.3135(4) 0.4893(3) 0.28553(13)
H64 H 0.40830 0.45510 0.29110
H65 H 0.31420 0.52970 0.25820
C36 C 0.1933(5) 0.4135(3) 0.28095(16)
H66 H 0.11310 0.43670 0.25960
H67 H 0.22860 0.34770 0.27110
C37 C 0.1466(7) 0.4068(4) 0.32595(15)
H68 H 0.19600 0.35010 0.34220
H69 H 0.04070 0.39580 0.32470
C38 C 0.1859(4) 0.5029(3) 0.34821(13)
H70 H 0.09860 0.54500 0.35010
H71 H 0.23050 0.49050 0.37860
Li1 Li 0.4020(5) 0.6813(4) 0.33966(16)

loop_
_atom_type_symbol
_atom_type_radius_bond
C 0.68
H 0.23
Li 0.98
N 0.68
O 0.68
